data_9001733
loop_
_publ_author_name
'Yang, H.'
'Smyth, J. R.'

_publ_section_title
;
 Crystal structure of a P2_1/m ferromagnesian cummingtonite at 140 K
 T = 295 K
;
_journal_name_full 'American Mineralogist'
_journal_page_first 363
_journal_page_last 368
_journal_volume 81
_journal_year 1996
_chemical_formula_sum 'Fe2.559 Mg4.441 O24 Si8'
_chemical_name_mineral Cummingtonite
_space_group_IT_number 12
_symmetry_space_group_name_Hall '-C 2y'
_symmetry_space_group_name_H-M 'C 1 2/m 1'
_cell_angle_alpha 90
_cell_angle_beta 102.07
_cell_angle_gamma 90
_cell_length_a 9.502
_cell_length_b 18.126
_cell_length_c 5.309
_cell_formula_units_Z 2
_cell_volume 894.172
_database_code_amcsd 0001789
_diffrn_ambient_temperature 295
_exptl_crystal_density_diffrn 3.192
_cod_original_formula_sum '(Mg4.441 Fe2.559) Si8 O24'
_cod_database_code 9001733

loop_
_space_group_symop_operation_xyz
x,y,z
1/2+x,1/2+y,z
x,-y,z
1/2+x,1/2-y,z
-x,y,-z
1/2-x,1/2+y,-z
-x,-y,-z
1/2-x,1/2-y,-z

loop_
_atom_site_aniso_label
_atom_site_aniso_U_11
_atom_site_aniso_U_22
_atom_site_aniso_U_33
_atom_site_aniso_U_12
_atom_site_aniso_U_13
_atom_site_aniso_U_23
Mg1 0.00919 0.00666 0.00492 0.00000 0.00196 0.00000
Fe1 0.00919 0.00666 0.00492 0.00000 0.00196 0.00000
Mg2 0.00744 0.00666 0.00655 0.00000 0.00098 0.00000
Fe2 0.00744 0.00666 0.00655 0.00000 0.00098 0.00000
Mg3 0.00875 0.00666 0.00628 0.00000 0.00024 0.00000
Fe3 0.00875 0.00666 0.00628 0.00000 0.00024 0.00000
Mg4 0.01050 0.01165 0.00765 0.00000 0.00342 0.00000
Fe4 0.01050 0.01165 0.00765 0.00000 0.00342 0.00000
Si1 0.00612 0.00499 0.00492 -0.00085 0.00049 -0.00048
Si2 0.00525 0.00499 0.00464 -0.00085 0.00024 0.00000
O1 0.00569 0.00832 0.00614 0.00000 0.00098 -0.00048
O2 0.00700 0.00832 0.00778 0.00000 0.00073 0.00191
O3 0.00962 0.00666 0.00997 0.00000 0.00220 0.00000
O4 0.01312 0.00999 0.01038 -0.00341 0.00122 0.00095
O5 0.00831 0.01498 0.00888 -0.00085 0.00122 0.00667
O6 0.00962 0.02164 0.01051 0.00256 -0.00024 -0.00572
O7 0.01181 0.00333 0.01707 0.00000 0.00244 0.00000

loop_
_atom_site_label
_atom_site_fract_x
_atom_site_fract_y
_atom_site_fract_z
_atom_site_occupancy
Mg1 0.00000 0.08690 0.50000 0.80000
Fe1 0.00000 0.08690 0.50000 0.20000
Mg2 0.00000 0.17720 0.00000 0.91100
Fe2 0.00000 0.17720 0.00000 0.08900
Mg3 0.00000 0.00000 0.00000 0.83100
Fe3 0.00000 0.00000 0.00000 0.16900
Mg4 0.00000 0.25910 0.50000 0.09400
Fe4 0.00000 0.25910 0.50000 0.90600
Si1 0.28770 0.08410 0.27440 1.00000
Si2 0.29770 0.16890 0.78110 1.00000
O1 0.11380 0.08710 0.20940 1.00000
O2 0.12400 0.17240 0.71940 1.00000
O3 0.11430 0.00000 0.70880 1.00000
O4 0.38030 0.24530 0.76960 1.00000
O5 0.35170 0.13120 0.06450 1.00000
O6 0.35000 0.11840 0.55880 1.00000
O7 0.34330 0.00000 0.27100 1.00000

loop_
_cod_related_entry_id
_cod_related_entry_database
_cod_related_entry_code
1 AMCSD 0001789
